data_1564777
loop_
_publ_author_name
'Turner, Gemma F.'
'McKellar, Scott C.'
'Allan, David R.'
'Cheetham, Anthony K.'
'Henke, Sebastian'
'Moggach, Stephen A.'

_publ_section_title
;
 Guest-mediated phase transitions in a flexible pillared-layered
 metal--organic framework under high-pressure
;
_journal_name_full 'Chemical Science'
_journal_paper_doi 10.1039/D1SC03108B
_journal_year 2021
_chemical_formula_moiety '(C22 H26 N2 O8 Zn2)n 8.1 (C2 O H6)'
_chemical_formula_sum 'C38.2 H74.6 N2 O16.1 Zn2'
_chemical_formula_weight 950.39
_space_group_IT_number 123
_space_group_name_Hall '-P 4 2'
_space_group_name_H-M_alt 'P 4/m m m'
_symmetry_cell_setting tetragonal
_symmetry_space_group_name_Hall '-P 4 2'
_symmetry_space_group_name_H-M 'P 4/m m m'
_atom_sites_solution_hydrogens difmap
_atom_sites_solution_primary other
_audit_creation_date 2021-05-26
_audit_creation_method CRYSTALS_ver_14.61_build_6999
_audit_update_record
;
2021-06-03 deposited with the CCDC.	2021-09-29 downloaded from the CCDC.
;
_cell_angle_alpha 90
_cell_angle_beta 90
_cell_angle_gamma 90
_cell_formula_units_Z 1
_cell_length_a 10.9830(16)
_cell_length_b 10.9830(16)
_cell_length_c 9.727(2)
_cell_measurement_reflns_used 3661
_cell_measurement_temperature 298
_cell_measurement_theta_max 25
_cell_measurement_theta_min 3
_cell_volume 1173.3(3)
_computing_cell_refinement 'Apex2 (Bruker AXS, 2006)'
_computing_data_collection 'Apex2 (Bruker AXS, 2006)'
_computing_data_reduction 'Apex2 (Bruker AXS, 2006)'
_computing_molecular_graphics 'CAMERON (Watkin et al., 1996)'
_computing_publication_material 'CRYSTALS (Betteridge et al., 2003)'
_computing_structure_refinement 'CRYSTALS (Betteridge et al., 2003)'
_computing_structure_solution 'Superflip (Palatinus & Chapuis, 2007)'
_diffrn_ambient_pressure 690000
_diffrn_ambient_temperature 298
_diffrn_measured_fraction_theta_full 0.681
_diffrn_measured_fraction_theta_max 0.642
_diffrn_measurement_device Area
_diffrn_measurement_device_type 'Bruker Kappa Apex2'
_diffrn_measurement_method \w
_diffrn_radiation_monochromator graphite
_diffrn_radiation_type 'Mo K\a'
_diffrn_radiation_wavelength 0.71073
_diffrn_reflns_av_R_equivalents 0.044
_diffrn_reflns_av_unetI/netI 0.058
_diffrn_reflns_limit_h_max 4
_diffrn_reflns_limit_h_min -5
_diffrn_reflns_limit_k_max 11
_diffrn_reflns_limit_k_min -11
_diffrn_reflns_limit_l_max 11
_diffrn_reflns_limit_l_min -11
_diffrn_reflns_number 4233
_diffrn_reflns_theta_full 18.315
_diffrn_reflns_theta_max 24.420
_diffrn_reflns_theta_min 2.797
_diffrn_standards_number 0
_exptl_absorpt_coefficient_mu 1.09
_exptl_absorpt_correction_T_max 0.95
_exptl_absorpt_correction_T_min 0.83
_exptl_absorpt_correction_type multi-scan
_exptl_absorpt_process_details 'SADABS (Siemens, 1996)'
_exptl_crystal_colour colourless
_exptl_crystal_density_diffrn 1.348
_exptl_crystal_density_meas ?
_exptl_crystal_density_method 'not measured'
_exptl_crystal_description plate
_exptl_crystal_F_000 506.6
_exptl_crystal_size_max 0.150
_exptl_crystal_size_mid 0.150
_exptl_crystal_size_min 0.050
_platon_squeeze_details
;
see text for details
;
_refine_diff_density_max 1.26
_refine_diff_density_min -1.03
_refine_ls_extinction_method None
_refine_ls_goodness_of_fit_ref 1.0403
_refine_ls_hydrogen_treatment constr
_refine_ls_matrix_type full
_refine_ls_number_parameters 31
_refine_ls_number_reflns 399
_refine_ls_number_restraints 69
_refine_ls_R_factor_all 0.0916
_refine_ls_R_factor_gt 0.0761
_refine_ls_shift/su_max 0.0180922
_refine_ls_shift/su_mean 0.0005979
_refine_ls_structure_factor_coef Fsqd
_refine_ls_weighting_details
;
 Method= Modified Sheldrick 
 w=1/[\s^2^(F^2^) + ( 0.04P)^2^ +24.92P] 
 ,where P=(max(Fo^2^,0) + 2Fc^2^)/3 
;
_refine_ls_weighting_scheme calc
_refine_ls_wR_factor_all 0.2126
_refine_ls_wR_factor_gt 0.1909
_refine_ls_wR_factor_ref 0.2126
_reflns_limit_h_max 5
_reflns_limit_h_min 0
_reflns_limit_k_max 11
_reflns_limit_k_min 0
_reflns_limit_l_max 11
_reflns_limit_l_min 0
_reflns_number_gt 346
_reflns_number_total 399
_reflns_threshold_expression I>2.0\s(I)
_oxford_diffrn_Wilson_B_factor 0.24
_oxford_diffrn_Wilson_scale 53.57
_oxford_refine_ls_r_factor_ref 0.0916
_oxford_refine_ls_scale 0.2005(7)
_oxford_reflns_number_all 399
_cod_data_source_file d1sc03108b2.cif
_cod_data_source_block 1_EtOH_069GPa
_cod_depositor_comments
;
The following automatic conversions were performed:

data item '_exptl_crystal_density_meas' value 'not measured' was
changed to '?' -- the value is perceived as not measured.

Automatic conversion script
Id: cif_fix_values 7556 2019-12-06 15:28:31Z antanas 
;
_cod_original_cell_volume 1173.3(4)
_cod_original_sg_symbol_Hall '-P 4 2 '
_cod_original_sg_symbol_H-M 'P 4/m m m '
_cod_original_formula_sum 'C38.2 H74.6 O16.1 N2 Zn2'
_cod_database_code 1564777
_platon_squeeze_void_probe_radius 1.20
_oxford_refine_reflns_threshold_expression_ref I>-10.0\s(I)

loop_
_symmetry_equiv_pos_as_xyz
x,y,z
-x,-y,-z
-y,x,z
y,-x,-z
-x,-y,z
x,y,-z
y,-x,z
-y,x,-z
-x,y,z
x,-y,-z
y,x,z
-y,-x,-z
x,-y,z
-x,y,-z
-y,-x,z
y,x,-z

loop_
_atom_site_label
_atom_site_type_symbol
_atom_site_fract_x
_atom_site_fract_y
_atom_site_fract_z
_atom_site_U_iso_or_equiv
_atom_site_occupancy
_atom_site_adp_type
_atom_site_refinement_flags_posn
_atom_site_refinement_flags_adp
_atom_site_refinement_flags_occupancy
_atom_site_disorder_assembly
_atom_site_disorder_group
_atom_site_attached_hydrogens
Zn1 Zn 0.5000 0.5000 0.3463(2) 0.0243 1.0000 Uani S T . . . .
C1 C 0.2633(11) 0.5000 0.5000 0.0395 1.0000 Uani DS TU . . . .
C2 C 0.1267(11) 0.5000 0.5000 0.0318 1.0000 Uani DS TU . . . .
C3 C 0.0630(4) 0.5000 0.3768(9) 0.0506 1.0000 Uani DS TU . . . .
C4 C 0.4118(6) 0.4118(6) 0.0801(5) 0.0363 0.3750 Uani DS U . . . .
C5 C 0.5000 0.3790(9) 0.0788(5) 0.0336 0.3750 Uani DS U . . . .
N1 N 0.5000 0.5000 0.1359 0.0202 1.0000 Uani D U . . . .
O1 O 0.3160(8) 0.5000 0.3847(7) 0.0427 1.0000 Uani DS TU . . . .
H13 H 0.3308 0.4395 0.1007 0.0468 0.3750 Uiso R . . . . .
H51 H 0.5714 0.3370 0.1104 0.0403 0.3750 Uiso R . . . . .
H53 H 0.4287 0.3370 0.1104 0.0403 0.3750 Uiso R . . . . .
H32 H 0.1059 0.5000 0.2920 0.0598 1.0000 Uiso RS . . . . .

loop_
_atom_site_aniso_label
_atom_site_aniso_U_11
_atom_site_aniso_U_22
_atom_site_aniso_U_33
_atom_site_aniso_U_23
_atom_site_aniso_U_13
_atom_site_aniso_U_12
Zn1 0.0269(13) 0.0269(13) 0.0192(12) 0.0000 0.0000 0.0000
C1 0.025(5) 0.050(11) 0.044(4) 0.0000 0.0000 0.0000
C2 0.025(4) 0.036(10) 0.034(4) 0.0000 0.0000 0.0000
C3 0.028(5) 0.090(11) 0.034(5) 0.0000 -0.001(3) 0.0000
C4 0.0444 0.0444 0.0200 0.0003 0.0003 -0.0220
C5 0.0634 0.0231 0.0143 -0.0010 0.0000 0.0000
N1 0.0221 0.0221 0.0164 0.0000 0.0000 0.0000
O1 0.020(4) 0.066(7) 0.042(4) 0.0000 -0.003(3) 0.0000

loop_
_atom_type_symbol
_atom_type_scat_dispersion_real
_atom_type_scat_dispersion_imag
_atom_type_scat_Cromer_Mann_a1
_atom_type_scat_Cromer_Mann_b1
_atom_type_scat_Cromer_Mann_a2
_atom_type_scat_Cromer_Mann_b2
_atom_type_scat_Cromer_Mann_a3
_atom_type_scat_Cromer_Mann_b3
_atom_type_scat_Cromer_Mann_a4
_atom_type_scat_Cromer_Mann_b4
_atom_type_scat_Cromer_Mann_c
_atom_type_scat_source
C 0.0033 0.0016 2.3100 20.8439 1.0200 10.2075 1.5886 0.5687 0.8650 51.6512 0.2156 'International Tables Vol C 4.2.6.8 and 6.1.1.4'
H 0.0000 0.0000 0.4930 10.5109 0.3229 26.1257 0.1402 3.1424 0.0408 57.7998 0.0030 'International Tables Vol C 4.2.6.8 and 6.1.1.4'
N 0.0061 0.0033 12.2126 0.0057 3.1322 9.8933 2.0125 28.9975 1.1663 0.5826 -11.5290 'International Tables Vol C 4.2.6.8 and 6.1.1.4'
O 0.0106 0.0060 3.0485 13.2771 2.2868 5.7011 1.5463 0.3239 0.8670 32.9089 0.2508 'International Tables Vol C 4.2.6.8 and 6.1.1.4'
Zn 0.2839 1.4301 14.0743 3.2655 7.0318 0.2333 5.1652 10.3163 2.4100 58.7097 1.3041 'International Tables Vol C 4.2.6.8 and 6.1.1.4'

loop_
_geom_angle_atom_site_label_1
_geom_angle_site_symmetry_1
_geom_angle_atom_site_label_2
_geom_angle_site_symmetry_2
_geom_angle_atom_site_label_3
_geom_angle_site_symmetry_3
_geom_angle
_geom_angle_publ_flag
Zn1 2_666 Zn1 . O1 3_655 79.52(19) yes
Zn1 2_666 Zn1 . O1 5_665 79.52(19) yes
O1 3_655 Zn1 . O1 5_665 88.10(7) yes
Zn1 2_666 Zn1 . O1 7_565 79.52(19) yes
O1 3_655 Zn1 . O1 7_565 159.0(4) yes
O1 5_665 Zn1 . O1 7_565 88.10(7) yes
Zn1 2_666 Zn1 . O1 . 79.52(19) yes
O1 3_655 Zn1 . O1 . 88.10(7) yes
O1 5_665 Zn1 . O1 . 159.0(4) yes
O1 7_565 Zn1 . O1 . 88.10(7) yes
Zn1 2_666 Zn1 . N1 . 179.99 yes
O1 3_655 Zn1 . N1 . 100.48(19) yes
O1 5_665 Zn1 . N1 . 100.48(19) yes
O1 7_565 Zn1 . N1 . 100.48(19) yes
O1 . Zn1 . N1 . 100.48(19) yes
O1 6_556 C1 . C2 . 117.3(6) yes
O1 6_556 C1 . O1 . 125.5(12) yes
C2 . C1 . O1 . 117.3(6) yes
C1 . C2 . C3 6_556 120.3(5) yes
C1 . C2 . C3 . 120.3(5) yes
C3 6_556 C2 . C3 . 119.5(11) yes
C2 . C3 . C3 5_565 120.3(5) yes
C2 . C3 . H32 . 120.0 no
C3 5_565 C3 . H32 . 119.7 no
C4 6_555 C4 . H13 11_555 102.0 no
C4 6_555 C4 . H53 11_555 109.2 no
H13 11_555 C4 . H53 11_555 114.5 no
C4 6_555 C4 . H51 9_655 109.3 no
H13 11_555 C4 . H51 9_655 9.4 no
H53 11_555 C4 . H51 9_655 105.8 no
C4 6_555 C4 . H51 7_565 109.3 no
H13 11_555 C4 . H51 7_565 114.4 no
H53 11_555 C4 . H51 7_565 0.1 no
H51 9_655 C4 . H51 7_565 105.7 no
C4 6_555 C4 . N1 . 111.6(2) yes
H13 11_555 C4 . N1 . 108.9 no
H53 11_555 C4 . N1 . 110.4 no
H51 9_655 C4 . N1 . 110.4 no
H51 7_565 C4 . N1 . 110.4 no
C4 6_555 C4 . H13 . 102.0 no
H13 11_555 C4 . H13 . 122.8 no
H53 11_555 C4 . H13 . 9.4 no
H51 9_655 C4 . H13 . 114.4 no
H51 7_565 C4 . H13 . 9.4 no
C4 6_555 C4 . H53 . 109.2 no
H13 11_555 C4 . H53 . 9.4 no
H53 11_555 C4 . H53 . 105.9 no
H51 9_655 C4 . H53 . 0.1 no
H51 7_565 C4 . H53 . 105.8 no
N1 . C4 . H13 . 108.9 no
N1 . C4 . H53 . 110.4 no
H13 . C4 . H53 . 114.5 no
C5 6_555 C5 . H51 9_655 108.6 no
C5 6_555 C5 . H53 9_655 108.7 no
H51 9_655 C5 . H53 9_655 109.4 no
C5 6_555 C5 . H51 . 108.6 no
H51 9_655 C5 . H51 . 109.5 no
H53 9_655 C5 . H51 . 0.0 no
C5 6_555 C5 . H53 . 108.7 no
H51 9_655 C5 . H53 . 0.0 no
H53 9_655 C5 . H53 . 109.4 no
H51 . C5 . H53 . 109.4 no
C5 6_555 C5 . N1 . 112.7(2) yes
H51 9_655 C5 . N1 . 108.7 no
H53 9_655 C5 . N1 . 108.7 no
H51 . C5 . N1 . 108.7 no
H53 . C5 . N1 . 108.7 no
C4 5_665 N1 . C4 . 136.8(5) yes
C4 5_665 N1 . C4 3_655 82.21(16) yes
C4 . N1 . C4 3_655 82.21(16) yes
C4 5_665 N1 . C4 13_565 82.21(16) yes
C4 . N1 . C4 13_565 82.21(16) yes
C4 3_655 N1 . C4 13_565 136.8(5) yes
C4 5_665 N1 . C5 3_655 41.54(5) yes
C4 . N1 . C5 3_655 117.7(2) yes
C4 3_655 N1 . C5 3_655 41.54(5) yes
C4 13_565 N1 . C5 3_655 117.7(2) yes
C4 5_665 N1 . C5 5_665 41.54(5) yes
C4 . N1 . C5 5_665 117.7(2) yes
C4 3_655 N1 . C5 5_665 117.7(2) yes
C4 13_565 N1 . C5 5_665 41.54(5) yes
C5 3_655 N1 . C5 5_665 81.46(17) yes
C4 5_665 N1 . C5 11_555 117.7(2) yes
C4 . N1 . C5 11_555 41.54(5) yes
C4 3_655 N1 . C5 11_555 117.7(2) yes
C4 13_565 N1 . C5 11_555 41.54(5) yes
C5 3_655 N1 . C5 11_555 134.7(5) yes
C4 5_665 N1 . Zn1 . 111.6(2) yes
C4 . N1 . Zn1 . 111.6(2) yes
C4 3_655 N1 . Zn1 . 111.6(2) yes
C4 13_565 N1 . Zn1 . 111.6(2) yes
C5 3_655 N1 . Zn1 . 112.7(2) yes
C4 5_665 N1 . C5 . 117.7(2) yes
C4 . N1 . C5 . 41.54(5) yes
C4 3_655 N1 . C5 . 41.54(5) yes
C4 13_565 N1 . C5 . 117.7(2) yes
C5 3_655 N1 . C5 . 81.46(17) yes
C5 5_665 N1 . C5 11_555 81.46(17) yes
C5 5_665 N1 . Zn1 . 112.7(2) yes
C5 11_555 N1 . Zn1 . 112.7(2) yes
C5 5_665 N1 . C5 . 134.7(5) yes
C5 11_555 N1 . C5 . 81.46(17) yes
Zn1 . N1 . C5 . 112.7(2) yes
Zn1 . O1 . C1 . 127.7(7) yes
C5 . H51 . C4 9_655 67.7 no
C5 . H53 . C4 . 67.7 no

loop_
_geom_bond_atom_site_label_1
_geom_bond_site_symmetry_1
_geom_bond_atom_site_label_2
_geom_bond_site_symmetry_2
_geom_bond_distance
_geom_bond_publ_flag
Zn1 . Zn1 2_666 2.991(4) yes
Zn1 . O1 3_655 2.056(8) yes
Zn1 . O1 5_665 2.056(8) yes
Zn1 . O1 7_565 2.056(8) yes
Zn1 . O1 . 2.056(8) yes
Zn1 . N1 . 2.047(2) yes
C1 . O1 6_556 1.262(7) yes
C1 . C2 . 1.501(9) yes
C1 . O1 . 1.262(7) yes
C2 . C3 6_556 1.388(7) yes
C2 . C3 . 1.388(7) yes
C3 . C3 5_565 1.384(9) yes
C3 . H32 . 0.950 no
C4 . C4 6_555 1.559(9) yes
C4 . H13 11_555 0.962 no
C4 . H53 11_555 0.893 no
C4 . H51 9_655 0.892 no
C4 . H51 7_565 0.892 no
C4 . N1 . 1.473(9) yes
C4 . H13 . 0.962 no
C4 . H53 . 0.893 no
C5 . C5 6_555 1.533(9) yes
C5 . H51 9_655 0.961 no
C5 . H53 9_655 0.960 no
C5 . H51 . 0.961 no
C5 . H53 . 0.960 no
C5 . N1 . 1.440(9) yes

loop_
_platon_squeeze_void_nr
_platon_squeeze_void_average_x
_platon_squeeze_void_average_y
_platon_squeeze_void_average_z
_platon_squeeze_void_volume
_platon_squeeze_void_count_electrons
_platon_squeeze_void_content
1 -0.002 -0.002 -0.020 720 211 '8.1 (C2 O H6)'
